data_7047623
loop_
_publ_author_name
'Luo, Hai-Ying'
'Zhou, Jian'

_publ_section_title
;
 A series of new hybrid selenidostannates with metal complexes prepared in
 alkylol amines.
;
_journal_issue 41
_journal_name_full 'Dalton transactions (Cambridge, England : 2003)'
_journal_page_first 14751
_journal_page_last 14759
_journal_paper_doi 10.1039/c8dt03322f
_journal_volume 47
_journal_year 2018
_chemical_formula_moiety 'C8 H26 Mn N6, (Mn Se4 Sn)'
_chemical_formula_sum 'C8 H26 Mn2 N6 Se4 Sn'
_chemical_formula_weight 750.78
_space_group_IT_number 20
_space_group_name_Hall 'C 2c 2'
_space_group_name_H-M_alt 'C 2 2 21'
_symmetry_cell_setting orthorhombic
_symmetry_space_group_name_Hall 'C 2c 2'
_symmetry_space_group_name_H-M 'C 2 2 21'
_atom_sites_solution_hydrogens geom
_atom_sites_solution_primary direct
_atom_sites_solution_secondary difmap
_audit_creation_method SHELXL-97
_audit_update_record
;
2018-08-13 deposited with the CCDC.
2018-09-19 downloaded from the CCDC.
;
_cell_angle_alpha 90.00
_cell_angle_beta 90.00
_cell_angle_gamma 90.00
_cell_formula_units_Z 4
_cell_length_a 9.0169(6)
_cell_length_b 17.7404(12)
_cell_length_c 12.9543(9)
_cell_measurement_reflns_used 6761
_cell_measurement_temperature 296(2)
_cell_measurement_theta_max 25.08
_cell_measurement_theta_min 2.98
_cell_volume 2072.2(2)
_computing_structure_refinement 'SHELXL-97 (Sheldrick, 1997)'
_computing_structure_solution 'SHELXS-97 (Sheldrick, 1990)'
_diffrn_ambient_temperature 296(2)
_diffrn_detector_area_resol_mean 7.31
_diffrn_measured_fraction_theta_full 0.992
_diffrn_measured_fraction_theta_max 0.992
_diffrn_measurement_device_type 'Rigaku Mercury'
_diffrn_measurement_method \w
_diffrn_radiation_monochromator graphite
_diffrn_radiation_source 'fine-focus sealed tube'
_diffrn_radiation_type MoK\a
_diffrn_radiation_wavelength 0.71073
_diffrn_reflns_av_R_equivalents 0.0331
_diffrn_reflns_av_sigmaI/netI 0.0347
_diffrn_reflns_limit_h_max 9
_diffrn_reflns_limit_h_min -10
_diffrn_reflns_limit_k_max 21
_diffrn_reflns_limit_k_min -21
_diffrn_reflns_limit_l_max 15
_diffrn_reflns_limit_l_min -15
_diffrn_reflns_number 6761
_diffrn_reflns_theta_full 25.08
_diffrn_reflns_theta_max 25.08
_diffrn_reflns_theta_min 2.98
_exptl_absorpt_coefficient_mu 9.423
_exptl_absorpt_correction_T_max 0.4556
_exptl_absorpt_correction_T_min 0.1911
_exptl_absorpt_correction_type multi-scan
_exptl_absorpt_process_details 'Jacobson, R. (1998) Private communication'
_exptl_crystal_colour orange
_exptl_crystal_density_diffrn 2.407
_exptl_crystal_density_method 'not measured'
_exptl_crystal_description block
_exptl_crystal_F_000 1408
_exptl_crystal_size_max 0.17
_exptl_crystal_size_mid 0.11
_exptl_crystal_size_min 0.07
_refine_diff_density_max 0.399
_refine_diff_density_min -0.376
_refine_diff_density_rms 0.081
_refine_ls_abs_structure_details 'Flack H D (1983), Acta Cryst. A39, 876-881'
_refine_ls_abs_structure_Flack 0.00
_refine_ls_extinction_coef 0.00103(10)
_refine_ls_extinction_expression Fc^*^=kFc[1+0.001xFc^2^\l^3^/sin(2\q)]^-1/4^
_refine_ls_extinction_method SHELXL
_refine_ls_goodness_of_fit_ref 1.055
_refine_ls_hydrogen_treatment constr
_refine_ls_matrix_type full
_refine_ls_number_parameters 97
_refine_ls_number_reflns 1847
_refine_ls_number_restraints 0
_refine_ls_restrained_S_all 1.055
_refine_ls_R_factor_all 0.0315
_refine_ls_R_factor_gt 0.0280
_refine_ls_shift/su_max 0.001
_refine_ls_shift/su_mean 0.000
_refine_ls_structure_factor_coef Fsqd
_refine_ls_weighting_details 'calc w=1/[\s^2^(Fo^2^)+(0.0000P)^2^+10.9891P] where P=(Fo^2^+2Fc^2^)/3'
_refine_ls_weighting_scheme calc
_refine_ls_wR_factor_gt 0.0543
_refine_ls_wR_factor_ref 0.0554
_reflns_number_gt 1727
_reflns_number_total 1847
_reflns_threshold_expression >2sigma(I)
_cod_data_source_file c8dt03322f2.cif
_cod_data_source_block 4
_cod_depositor_comments
;
The following automatic conversions were performed:

'_symmetry_cell_setting' value 'Orthorhombic' changed to
'orthorhombic' according to
/home/data/users/saulius/crontab/automatic-downloads/rss-feeds/RSC/lib/dictionaries/cif_core.dic
dictionary named 'cif_core.dic' version 2.4.2 from 2011-04-26.

Automatic conversion script
Id: cif_fix_values 4973 2017-02-22 13:04:09Z antanas 

 Adding full bibliography for 7047621--7047625.cif.
;
_cod_database_code 7047623

loop_
_symmetry_equiv_pos_as_xyz
'x, y, z'
'-x, -y, z+1/2'
'-x, y, -z+1/2'
'x, -y, -z'
'x+1/2, y+1/2, z'
'-x+1/2, -y+1/2, z+1/2'
'-x+1/2, y+1/2, -z+1/2'
'x+1/2, -y+1/2, -z'

loop_
_atom_site_label
_atom_site_type_symbol
_atom_site_fract_x
_atom_site_fract_y
_atom_site_fract_z
_atom_site_U_iso_or_equiv
_atom_site_adp_type
_atom_site_occupancy
_atom_site_symmetry_multiplicity
_atom_site_calc_flag
_atom_site_refinement_flags
Sn1 Sn 0.97103(6) 0.51493(3) 0.12343(4) 0.02759(16) Uani 0.50 1 d P
Mn1 Mn 0.97103(6) 0.51493(3) 0.12343(4) 0.02759(16) Uani 0.50 1 d P
Mn2 Mn 1.0000 0.82303(8) 0.2500 0.0363(4) Uani 1 2 d S
Se1 Se 0.78834(7) 0.52917(4) 0.27328(5) 0.0387(2) Uani 1 1 d .
Se2 Se 0.94875(8) 0.60835(3) -0.02404(5) 0.03490(19) Uani 1 1 d .
C1 C 0.9656(10) 0.9050(4) 0.0391(6) 0.059(2) Uani 1 1 d .
H1A H 1.0181 0.9088 -0.0260 0.071 Uiso 1 1 calc R
H1B H 0.9045 0.9497 0.0467 0.071 Uiso 1 1 calc R
C2 C 0.8681(8) 0.8360(5) 0.0381(6) 0.051(2) Uani 1 1 d .
H2A H 0.7884 0.8427 -0.0114 0.061 Uiso 1 1 calc R
H2B H 0.9257 0.7923 0.0175 0.061 Uiso 1 1 calc R
C3 C 0.7226(8) 0.7542(4) 0.1516(6) 0.0441(18) Uani 1 1 d .
H3A H 0.7759 0.7129 0.1196 0.053 Uiso 1 1 calc R
H3B H 0.6270 0.7591 0.1179 0.053 Uiso 1 1 calc R
C4 C 0.7013(8) 0.7387(4) 0.2645(7) 0.0491(19) Uani 1 1 d .
H4A H 0.6479 0.7801 0.2965 0.059 Uiso 1 1 calc R
H4B H 0.6436 0.6930 0.2737 0.059 Uiso 1 1 calc R
N1 N 1.0721(8) 0.9016(4) 0.1232(5) 0.0649(19) Uani 1 1 d .
H1C H 1.0844 0.9482 0.1495 0.078 Uiso 1 1 calc R
H1D H 1.1602 0.8862 0.0983 0.078 Uiso 1 1 calc R
N2 N 0.8072(6) 0.8243(3) 0.1400(4) 0.0326(12) Uani 1 1 d .
H2C H 0.7473 0.8639 0.1560 0.039 Uiso 1 1 calc R
N3 N 0.8456(7) 0.7302(4) 0.3125(6) 0.0603(19) Uani 1 1 d .
H3C H 0.8832 0.6845 0.2978 0.072 Uiso 1 1 calc R
H3D H 0.8372 0.7343 0.3815 0.072 Uiso 1 1 calc R

loop_
_atom_site_aniso_label
_atom_site_aniso_U_11
_atom_site_aniso_U_22
_atom_site_aniso_U_33
_atom_site_aniso_U_23
_atom_site_aniso_U_13
_atom_site_aniso_U_12
Sn1 0.0380(3) 0.0265(3) 0.0182(3) -0.0003(2) -0.0009(3) -0.0009(2)
Mn1 0.0380(3) 0.0265(3) 0.0182(3) -0.0003(2) -0.0009(3) -0.0009(2)
Mn2 0.0322(8) 0.0506(8) 0.0261(8) 0.000 -0.0045(6) 0.000
Se1 0.0342(4) 0.0482(4) 0.0337(4) -0.0022(3) 0.0020(3) 0.0010(3)
Se2 0.0570(4) 0.0227(3) 0.0250(3) 0.0015(3) -0.0013(3) 0.0033(3)
C1 0.080(6) 0.053(4) 0.045(5) 0.012(4) 0.011(5) 0.005(4)
C2 0.050(4) 0.071(5) 0.032(4) -0.001(4) -0.010(3) 0.003(4)
C3 0.036(4) 0.046(4) 0.050(5) -0.005(4) -0.009(4) 0.004(3)
C4 0.043(4) 0.049(4) 0.056(5) 0.001(4) 0.011(4) -0.005(4)
N1 0.069(5) 0.079(5) 0.046(4) 0.001(4) 0.002(4) -0.036(4)
N2 0.031(3) 0.036(3) 0.030(3) -0.002(2) -0.002(2) 0.004(2)
N3 0.058(4) 0.067(5) 0.056(5) 0.028(4) -0.001(3) -0.011(3)

loop_
_atom_type_symbol
_atom_type_description
_atom_type_scat_dispersion_real
_atom_type_scat_dispersion_imag
_atom_type_scat_source
C C 0.0033 0.0016 'International Tables Vol C Tables 4.2.6.8 and 6.1.1.4'
H H 0.0000 0.0000 'International Tables Vol C Tables 4.2.6.8 and 6.1.1.4'
N N 0.0061 0.0033 'International Tables Vol C Tables 4.2.6.8 and 6.1.1.4'
O O 0.0106 0.0060 'International Tables Vol C Tables 4.2.6.8 and 6.1.1.4'
Mn Mn 0.3368 0.7283 'International Tables Vol C Tables 4.2.6.8 and 6.1.1.4'
Se Se -0.0929 2.2259 'International Tables Vol C Tables 4.2.6.8 and 6.1.1.4'
Sn Sn -0.6537 1.4246 'International Tables Vol C Tables 4.2.6.8 and 6.1.1.4'

loop_
_geom_angle_atom_site_label_1
_geom_angle_atom_site_label_2
_geom_angle_atom_site_label_3
_geom_angle
_geom_angle_site_symmetry_1
_geom_angle_site_symmetry_3
Se2 Sn1 Se2 100.03(3) . 4_565
Se2 Sn1 Se1 117.12(3) . .
Se2 Sn1 Se1 114.69(3) 4_565 .
Se2 Sn1 Se1 113.33(3) . 3_755
Se2 Sn1 Se1 114.56(3) 4_565 3_755
Se1 Sn1 Se1 98.01(3) . 3_755
Se2 Sn1 Sn1 50.50(2) . 4_565
Se2 Sn1 Sn1 50.25(2) 4_565 4_565
Se1 Sn1 Sn1 139.88(2) . 4_565
Se1 Sn1 Sn1 122.10(2) 3_755 4_565
Se2 Sn1 Mn1 50.50(2) . 4_565
Se2 Sn1 Mn1 50.25(2) 4_565 4_565
Se1 Sn1 Mn1 139.88(2) . 4_565
Se1 Sn1 Mn1 122.10(2) 3_755 4_565
Sn1 Sn1 Mn1 0.00(2) 4_565 4_565
N1 Mn2 N1 103.4(4) 3_755 .
N1 Mn2 N2 75.8(2) 3_755 3_755
N1 Mn2 N2 103.5(2) . 3_755
N1 Mn2 N2 103.5(2) 3_755 .
N1 Mn2 N2 75.8(2) . .
N2 Mn2 N2 178.8(3) 3_755 .
N1 Mn2 N3 90.7(3) 3_755 .
N1 Mn2 N3 150.9(2) . .
N2 Mn2 N3 104.6(2) 3_755 .
N2 Mn2 N3 76.3(2) . .
N1 Mn2 N3 150.9(2) 3_755 3_755
N1 Mn2 N3 90.7(3) . 3_755
N2 Mn2 N3 76.3(2) 3_755 3_755
N2 Mn2 N3 104.6(2) . 3_755
N3 Mn2 N3 88.7(4) . 3_755
Sn1 Se1 Mn1 80.87(3) . 3_755
Sn1 Se1 Sn1 80.87(3) . 3_755
Mn1 Se1 Sn1 0.00(3) 3_755 3_755
Sn1 Se2 Mn1 79.25(3) . 4_565
Sn1 Se2 Sn1 79.25(3) . 4_565
Mn1 Se2 Sn1 0.00(4) 4_565 4_565
N1 C1 C2 111.0(6) . .
N1 C1 H1A 109.4 . .
C2 C1 H1A 109.4 . .
N1 C1 H1B 109.4 . .
C2 C1 H1B 109.4 . .
H1A C1 H1B 108.0 . .
N2 C2 C1 109.3(6) . .
N2 C2 H2A 109.8 . .
C1 C2 H2A 109.8 . .
N2 C2 H2B 109.8 . .
C1 C2 H2B 109.8 . .
H2A C2 H2B 108.3 . .
N2 C3 C4 108.8(6) . .
N2 C3 H3A 109.9 . .
C4 C3 H3A 109.9 . .
N2 C3 H3B 109.9 . .
C4 C3 H3B 109.9 . .
H3A C3 H3B 108.3 . .
N3 C4 C3 108.8(6) . .
N3 C4 H4A 109.9 . .
C3 C4 H4A 109.9 . .
N3 C4 H4B 109.9 . .
C3 C4 H4B 109.9 . .
H4A C4 H4B 108.3 . .
C1 N1 Mn2 112.4(5) . .
C1 N1 H1C 109.1 . .
Mn2 N1 H1C 109.1 . .
C1 N1 H1D 109.1 . .
Mn2 N1 H1D 109.1 . .
H1C N1 H1D 107.8 . .
C2 N2 C3 114.4(5) . .
C2 N2 Mn2 106.6(4) . .
C3 N2 Mn2 109.2(4) . .
C2 N2 H2C 108.8 . .
C3 N2 H2C 108.8 . .
Mn2 N2 H2C 108.8 . .
C4 N3 Mn2 108.5(5) . .
C4 N3 H3C 110.0 . .
Mn2 N3 H3C 110.0 . .
C4 N3 H3D 110.0 . .
Mn2 N3 H3D 110.0 . .
H3C N3 H3D 108.4 . .

loop_
_geom_bond_atom_site_label_1
_geom_bond_atom_site_label_2
_geom_bond_distance
_geom_bond_site_symmetry_2
Sn1 Se2 2.5369(8) .
Sn1 Se2 2.5458(8) 4_565
Sn1 Se1 2.5584(9) .
Sn1 Se1 2.5617(9) 3_755
Sn1 Sn1 3.2414(12) 4_565
Sn1 Mn1 3.2414(12) 4_565
Mn2 N1 2.251(6) 3_755
Mn2 N1 2.251(6) .
Mn2 N2 2.248(5) 3_755
Mn2 N2 2.248(5) .
Mn2 N3 2.304(7) .
Mn2 N3 2.304(7) 3_755
Se1 Mn1 2.5617(9) 3_755
Se1 Sn1 2.5617(9) 3_755
Se2 Mn1 2.5458(8) 4_565
Se2 Sn1 2.5458(8) 4_565
C1 N1 1.453(10) .
C1 C2 1.507(10) .
C1 H1A 0.9700 .
C1 H1B 0.9700 .
C2 N2 1.446(9) .
C2 H2A 0.9700 .
C2 H2B 0.9700 .
C3 N2 1.466(9) .
C3 C4 1.501(11) .
C3 H3A 0.9700 .
C3 H3B 0.9700 .
C4 N3 1.450(10) .
C4 H4A 0.9700 .
C4 H4B 0.9700 .
N1 H1C 0.9000 .
N1 H1D 0.9000 .
N2 H2C 0.9100 .
N3 H3C 0.9000 .
N3 H3D 0.9000 .
